data_2011586
loop_
_publ_author_name
'Ma, Guibin'
'Ilyukhin, Andrey'
'Glaser, Julius'

_publ_section_title
;
 2,2'-Bipyridinium bis(perchlorate)
;
_journal_issue 12
_journal_name_full 'Acta Crystallographica Section C'
_journal_page_first 1473
_journal_page_last 1475
_journal_paper_doi 10.1107/S0108270100012452
_journal_volume 56
_journal_year 2000
_chemical_formula_iupac 'C10 H10 N2 2+, 2Cl O4 1-'
_chemical_formula_moiety 'C10 H10 N2 2+, 2Cl O4 1-'
_chemical_formula_sum 'C10 H10 Cl2 N2 O8'
_chemical_formula_weight 357.10
_chemical_name_common
;
2,2'-bipyridinium diperchlorate
;
_chemical_name_systematic
;
2,2'-bipyridinium diperchlorate
;
_space_group_IT_number 2
_symmetry_cell_setting triclinic
_symmetry_space_group_name_Hall '-P 1'
_symmetry_space_group_name_H-M 'P -1'
_cell_angle_alpha 97.974(19)
_cell_angle_beta 98.50(2)
_cell_angle_gamma 108.63(2)
_cell_formula_units_Z 2
_cell_length_a 7.6042(8)
_cell_length_b 9.0007(11)
_cell_length_c 10.8647(16)
_cell_measurement_reflns_used 24
_cell_measurement_temperature 293(2)
_cell_measurement_theta_max 16.0
_cell_measurement_theta_min 13.7
_cell_volume 683.06(19)
_computing_cell_refinement 'CAD-4 VAX/PC'
_computing_data_collection 'CAD-4 VAX/PC (Enraf-Nonius, 1988)'
_computing_data_reduction 'JANA98 (Petricek & Dusek, 1997)'
_computing_molecular_graphics 'ORTEPII (Johnson, 1976)'
_computing_publication_material SHELXL97
_computing_structure_refinement 'SHELXL97 (Sheldrick, 1997)'
_computing_structure_solution 'SHELXS97 (Sheldrick, 1997)'
_diffrn_ambient_temperature 293(2)
_diffrn_measured_fraction_theta_full 1.000
_diffrn_measured_fraction_theta_max 1.000
_diffrn_measurement_device_type 'Enraf-Nonius CAD-4'
_diffrn_measurement_method \w/2\q
_diffrn_radiation_monochromator graphite
_diffrn_radiation_source 'fine-focus sealed tube'
_diffrn_radiation_type MoK\a
_diffrn_radiation_wavelength .71073
_diffrn_reflns_av_R_equivalents .000
_diffrn_reflns_av_sigmaI/netI .0642
_diffrn_reflns_limit_h_max 9
_diffrn_reflns_limit_h_min -9
_diffrn_reflns_limit_k_max 10
_diffrn_reflns_limit_k_min -11
_diffrn_reflns_limit_l_max 13
_diffrn_reflns_limit_l_min 0
_diffrn_reflns_number 2696
_diffrn_reflns_theta_full 26.00
_diffrn_reflns_theta_max 26.00
_diffrn_reflns_theta_min 1.93
_diffrn_standards_decay_% -3
_diffrn_standards_interval_time 120
_diffrn_standards_number 3
_exptl_absorpt_coefficient_mu .520
_exptl_absorpt_correction_type none
_exptl_crystal_colour colourless
_exptl_crystal_density_diffrn 1.736
_exptl_crystal_density_method 'not measured'
_exptl_crystal_description block
_exptl_crystal_F_000 364
_exptl_crystal_size_max .3
_exptl_crystal_size_mid .2
_exptl_crystal_size_min .1
_refine_diff_density_max .297
_refine_diff_density_min -.445
_refine_ls_extinction_method none
_refine_ls_goodness_of_fit_ref 1.014
_refine_ls_hydrogen_treatment refine
_refine_ls_matrix_type full
_refine_ls_number_parameters 248
_refine_ls_number_reflns 2696
_refine_ls_number_restraints 0
_refine_ls_restrained_S_all 1.014
_refine_ls_R_factor_all .086
_refine_ls_R_factor_gt .048
_refine_ls_shift/su_max <0.001
_refine_ls_shift/su_mean .000
_refine_ls_structure_factor_coef Fsqd
_refine_ls_weighting_details 'w = 1/[\s^2^(Fo^2^)+(0.0914P)^2^] where P = (Fo^2^+2Fc^2^)/3'
_refine_ls_weighting_scheme calc
_refine_ls_wR_factor_ref .148
_reflns_number_gt 1811
_reflns_number_total 2696
_reflns_threshold_expression >2sigma(I)
_cod_data_source_file av1046.cif
_cod_data_source_block I
_cod_depositor_comments
;
The following automatic conversions were performed:

'_refine_ls_weighting_scheme' value 'calc w =
1/[\s^2^(Fo^2^)+(0.0914P)^2^] where P = (Fo^2^+2Fc^2^)/3' was changed
to 'calc'. New tag '_refine_ls_weighting_details' was created. The
value of the new tag was set to 'w = 1/[\s^2^(Fo^2^)+(0.0914P)^2^]
where P = (Fo^2^+2Fc^2^)/3'.

Automatic conversion script
Id: cif_fix_values 3143 2015-03-26 13:38:13Z robertas 
;
_cod_original_cell_volume 683.07(15)
_cod_database_code 2011586

loop_
_symmetry_equiv_pos_as_xyz
'x, y, z'
'-x, -y, -z'

loop_
_atom_site_label
_atom_site_fract_x
_atom_site_fract_y
_atom_site_fract_z
_atom_site_U_iso_or_equiv
_atom_site_adp_type
_atom_site_calc_flag
_atom_site_refinement_flags
_atom_site_occupancy
_atom_site_disorder_assembly
_atom_site_disorder_group
_atom_site_type_symbol
Cl1 .28745(12) .52491(9) .13366(8) .0343(2) Uani d . 1 . . Cl
Cl2 .19968(13) 1.04083(11) .37742(9) .0405(3) Uani d . 1 . . Cl
O1 .1115(4) .5413(3) .1554(3) .0548(8) Uani d . 1 . . O
O2 .4398(4) .6480(4) .2205(3) .0681(9) Uani d . 1 . . O
O3 .2914(5) .3757(3) .1544(4) .0764(11) Uani d . 1 . . O
O4 .3044(5) .5404(5) .0082(3) .0765(10) Uani d . 1 . . O
O5 .0948(5) 1.1438(4) .3636(3) .0742(10) Uani d . 1 . . O
O6 .0781(6) .8828(4) .3200(4) .0944(13) Uani d . 1 . . O
O7 .2660(5) 1.0497(4) .5089(3) .0631(9) Uani d . 1 . . O
O81 .358(3) 1.108(4) .323(3) .097(8) Uani d P .50 . . O
O82 .343(4) 1.050(5) .315(3) .144(13) Uani d P .50 . . O
N1 .1677(4) .7730(3) .8978(3) .0335(7) Uani d . 1 . . N
N2 .2367(4) .7546(4) .5796(3) .0341(7) Uani d . 1 . . N
C1 .1674(6) .8641(5) 1.0045(4) .0418(9) Uani d . 1 . . C
C2 .2400(5) 1.0272(4) 1.0200(4) .0396(9) Uani d . 1 . . C
C3 .3139(5) 1.0913(4) .9226(4) .0402(8) Uani d . 1 . . C
C4 .3177(5) .9932(4) .8144(3) .0344(8) Uani d . 1 . . C
C5 .2423(4) .8298(4) .8016(3) .0305(7) Uani d . 1 . . C
C6 .2424(4) .7133(4) .6948(3) .0275(7) Uani d . 1 . . C
C7 .2465(6) .6608(5) .4750(4) .0409(9) Uani d . 1 . . C
C8 .2582(5) .5136(4) .4809(3) .0384(8) Uani d . 1 . . C
C9 .2616(5) .4648(4) .5960(4) .0393(8) Uani d . 1 . . C
C10 .2562(5) .5653(4) .7045(4) .0355(8) Uani d . 1 . . C
H1 .117(6) .681(5) .892(4) .061(14) Uiso d . 1 . . H
H2 .113(5) .823(4) 1.069(4) .042(10) Uiso d . 1 . . H
H3 .234(5) 1.088(5) 1.094(4) .047(11) Uiso d . 1 . . H
H4 .383(5) 1.212(4) .938(3) .038(10) Uiso d . 1 . . H
H5 .355(5) 1.024(4) .728(3) .031(9) Uiso d . 1 . . H
H6 .227(5) .850(5) .572(4) .049(11) Uiso d . 1 . . H
H7 .235(5) .707(4) .395(4) .045(11) Uiso d . 1 . . H
H8 .287(5) .447(4) .407(3) .030(9) Uiso d . 1 . . H
H9 .268(5) .360(5) .592(4) .046(11) Uiso d . 1 . . H
H10 .256(5) .542(5) .784(4) .048(11) Uiso d . 1 . . H

loop_
_atom_site_aniso_label
_atom_site_aniso_U_11
_atom_site_aniso_U_22
_atom_site_aniso_U_33
_atom_site_aniso_U_12
_atom_site_aniso_U_13
_atom_site_aniso_U_23
Cl1 .0427(5) .0304(4) .0315(5) .0126(3) .0110(3) .0083(3)
Cl2 .0453(5) .0477(6) .0378(5) .0239(4) .0137(4) .0144(4)
O1 .0447(15) .0452(16) .072(2) .0124(13) .0250(14) -.0015(14)
O2 .0582(18) .061(2) .062(2) -.0032(15) .0065(15) -.0012(16)
O3 .088(2) .0407(17) .113(3) .0299(17) .029(2) .0269(18)
O4 .078(2) .131(3) .0409(19) .050(2) .0254(17) .035(2)
O5 .076(2) .0569(19) .092(3) .0391(17) -.0090(19) .0115(17)
O6 .120(3) .048(2) .101(3) .032(2) -.003(2) -.0105(18)
O7 .103(3) .0573(18) .0339(16) .0312(17) .0124(16) .0194(13)
O81 .034(5) .201(18) .067(10) .026(7) .035(6) .072(12)
O82 .086(13) .29(4) .086(11) .085(18) .053(10) .036(16)
N1 .0455(17) .0234(15) .0307(17) .0088(13) .0154(13) .0023(12)
N2 .0464(17) .0330(15) .0263(15) .0192(13) .0060(12) .0053(12)
C1 .053(2) .042(2) .037(2) .0167(17) .0240(18) .0118(16)
C2 .049(2) .039(2) .030(2) .0190(17) .0082(17) -.0029(15)
C3 .046(2) .0280(18) .039(2) .0082(16) .0058(16) -.0036(14)
C4 .0454(19) .0300(17) .0273(18) .0115(15) .0138(15) .0011(13)
C5 .0309(16) .0364(18) .0271(18) .0129(14) .0095(13) .0095(14)
C6 .0286(16) .0300(16) .0214(16) .0097(13) .0030(12) .0000(12)
C7 .057(2) .046(2) .028(2) .0246(18) .0179(17) .0093(16)
C8 .054(2) .0376(19) .029(2) .0240(17) .0094(16) .0035(15)
C9 .054(2) .0349(19) .034(2) .0229(17) .0108(16) .0035(15)
C10 .0426(19) .040(2) .0282(19) .0188(15) .0091(15) .0090(15)

loop_
_atom_type_symbol
_atom_type_description
_atom_type_scat_dispersion_real
_atom_type_scat_dispersion_imag
_atom_type_scat_source
C C .0033 .0016 'International Tables Vol C Tables 4.2.6.8 and 6.1.1.4'
H H .0000 .0000 'International Tables Vol C Tables 4.2.6.8 and 6.1.1.4'
N N .0061 .0033 'International Tables Vol C Tables 4.2.6.8 and 6.1.1.4'
O O .0106 .0060 'International Tables Vol C Tables 4.2.6.8 and 6.1.1.4'
Cl Cl .1484 .1585 'International Tables Vol C Tables 4.2.6.8 and 6.1.1.4'

loop_
_geom_angle_atom_site_label_1
_geom_angle_atom_site_label_2
_geom_angle_atom_site_label_3
_geom_angle
O3 Cl1 O4 110.5(2)
O3 Cl1 O2 109.2(2)
O4 Cl1 O2 109.6(2)
O3 Cl1 O1 109.61(19)
O4 Cl1 O1 109.3(2)
O2 Cl1 O1 108.62(19)
O82 Cl2 O5 120.0(15)
O82 Cl2 O6 99.1(18)
O5 Cl2 O6 108.0(2)
O82 Cl2 O81 20(3)
O5 Cl2 O81 103.5(14)
O6 Cl2 O81 117.0(16)
O82 Cl2 O7 109.6(14)
O5 Cl2 O7 109.6(2)
O6 Cl2 O7 109.9(2)
O81 Cl2 O7 108.5(10)
C1 N1 C5 124.2(3)
C1 N1 H1 115(3)
C5 N1 H1 121(3)
C7 N2 C6 123.5(3)
C7 N2 H6 118(3)
C6 N2 H6 119(3)
N1 C1 C2 119.9(3)
N1 C1 H2 123(2)
C2 C1 H2 117(2)
C1 C2 C3 118.0(3)
C1 C2 H3 118(3)
C3 C2 H3 124(3)
C4 C3 C2 120.6(3)
C4 C3 H4 121(2)
C2 C3 H4 118(2)
C5 C4 C3 119.8(3)
C5 C4 H5 110.4(18)
C3 C4 H5 129.2(18)
N1 C5 C4 117.4(3)
N1 C5 C6 117.2(3)
C4 C5 C6 125.4(3)
N2 C6 C10 118.0(3)
N2 C6 C5 117.9(3)
C10 C6 C5 124.1(3)
N2 C7 C8 120.1(3)
N2 C7 H7 114(2)
C8 C7 H7 126(2)
C7 C8 C9 118.7(3)
C7 C8 H8 121.9(19)
C9 C8 H8 118.6(19)
C8 C9 C10 120.5(3)
C8 C9 H9 114(2)
C10 C9 H9 126(2)
C6 C10 C9 119.2(3)
C6 C10 H10 114(2)
C9 C10 H10 127(2)

loop_
_geom_bond_atom_site_label_1
_geom_bond_atom_site_label_2
_geom_bond_site_symmetry_2
_geom_bond_distance
_geom_bond_publ_flag
Cl1 O3 . 1.401(3) ?
Cl1 O4 . 1.410(3) ?
Cl1 O2 . 1.424(3) ?
Cl1 O1 . 1.441(3) ?
Cl2 O82 . 1.36(3) ?
Cl2 O5 . 1.411(3) ?
Cl2 O6 . 1.418(4) ?
Cl2 O81 . 1.419(17) ?
Cl2 O7 . 1.425(3) ?
N1 C1 . 1.325(5) ?
N1 C5 . 1.347(4) ?
N1 H1 . .78(4) ?
N2 C7 . 1.345(4) ?
N2 C6 . 1.352(4) ?
N2 H6 . .90(4) ?
C1 C2 . 1.369(5) ?
C1 H2 . .92(4) ?
C2 C3 . 1.382(5) ?
C2 H3 . .92(4) ?
C3 C4 . 1.378(5) ?
C3 H4 . 1.02(4) ?
C4 C5 . 1.376(5) ?
C4 H5 . 1.06(3) ?
C5 C6 . 1.452(5) ?
C6 C10 . 1.386(5) ?
C7 C8 . 1.365(5) ?
C7 H7 . 1.02(4) ?
C8 C9 . 1.381(5) ?
C8 H8 . 1.03(4) ?
C9 C10 . 1.396(5) ?
C9 H9 . .96(4) ?
C10 H10 . .92(4) ?

loop_
_geom_hbond_atom_site_label_D
_geom_hbond_atom_site_label_H
_geom_hbond_atom_site_label_A
_geom_hbond_site_symmetry_A
_geom_hbond_distance_DH
_geom_hbond_distance_HA
_geom_hbond_distance_DA
_geom_hbond_angle_DHA
N1 H1 O1 2_566 .78(4) 2.13(4) 2.862(4) 157(4)
N2 H6 O7 . .90(4) 1.96(4) 2.817(4) 158(4)
C4 H5 O7 . 1.06(3) 2.45(3) 3.412(5) 151(2)
C7 H7 O6 . 1.02(4) 2.42(4) 3.225(6) 135(3)
C10 H10 O4 1_556 .92(4) 2.41(4) 3.313(5) 168(3)
